data_4023644
loop_
_publ_author_name
'Xian Huang'
'Maozhong Miao'

_publ_section_title
;
 Substrate-Controlled Selective Proximal and Distal C-C Bond
 Cleavage via Lewis Acid Mediated O-Acylation of
 2-(Arylmethylene)cyclopropylaldehyde: A Stereoselective Synthesis
 of Bifunctional Methylenecyclobutanes and 1,3-Conjugated Dienes
;
_journal_name_full 'Journal of Organic Chemistry'
_journal_page_first 6884
_journal_page_last 6887
_journal_paper_doi 10.1021/jo801021f
_journal_volume 73
_journal_year 2008
_chemical_absolute_configuration ad
_chemical_formula_sum 'C18 H14 Br Cl O2'
_chemical_formula_weight 377.65
_chemical_name_systematic
; 
 ? 
;
_space_group_IT_number 19
_symmetry_cell_setting orthorhombic
_symmetry_space_group_name_Hall 'P 2ac 2ab'
_symmetry_space_group_name_H-M 'P 21 21 21'
_atom_sites_solution_hydrogens geom
_atom_sites_solution_primary direct
_atom_sites_solution_secondary difmap
_audit_creation_method SHELXL-97
_cell_angle_alpha 90.00
_cell_angle_beta 90.00
_cell_angle_gamma 90.00
_cell_formula_units_Z 4
_cell_length_a 8.3290(8)
_cell_length_b 13.1065(13)
_cell_length_c 14.8142(15)
_cell_measurement_reflns_used 3386
_cell_measurement_temperature 293(2)
_cell_measurement_theta_max 46.200
_cell_measurement_theta_min 5.500
_cell_volume 1617.2(3)
_computing_cell_refinement 'Bruker SMART'
_computing_data_collection 'Bruker SMART'
_computing_data_reduction 'Bruker SHELXTL'
_computing_molecular_graphics 'Bruker SHELXTL'
_computing_publication_material 'Bruker SHELXTL'
_computing_structure_refinement 'SHELXL-97 (Sheldrick, 1997)'
_computing_structure_solution 'SHELXS-97 (Sheldrick, 1990)'
_diffrn_ambient_temperature 293(2)
_diffrn_measured_fraction_theta_full 1.000
_diffrn_measured_fraction_theta_max 1.000
_diffrn_measurement_device_type 'CCD area detector'
_diffrn_measurement_method 'phi and omega scans'
_diffrn_radiation_monochromator graphite
_diffrn_radiation_source 'fine-focus sealed tube'
_diffrn_radiation_type MoK\a
_diffrn_radiation_wavelength 0.71073
_diffrn_reflns_av_R_equivalents 0.1202
_diffrn_reflns_av_sigmaI/netI 0.0920
_diffrn_reflns_limit_h_max 10
_diffrn_reflns_limit_h_min -8
_diffrn_reflns_limit_k_max 14
_diffrn_reflns_limit_k_min -16
_diffrn_reflns_limit_l_max 18
_diffrn_reflns_limit_l_min -18
_diffrn_reflns_number 9593
_diffrn_reflns_theta_full 26.99
_diffrn_reflns_theta_max 26.99
_diffrn_reflns_theta_min 2.07
_exptl_absorpt_coefficient_mu 2.711
_exptl_absorpt_correction_T_max 1.00000
_exptl_absorpt_correction_T_min 0.55786
_exptl_absorpt_correction_type empirical
_exptl_absorpt_process_details sadabs
_exptl_crystal_colour colorless
_exptl_crystal_density_diffrn 1.551
_exptl_crystal_density_method 'not measured'
_exptl_crystal_description prismatic
_exptl_crystal_F_000 760
_exptl_crystal_size_max 0.428
_exptl_crystal_size_mid 0.239
_exptl_crystal_size_min 0.203
_refine_diff_density_max 0.207
_refine_diff_density_min -0.495
_refine_diff_density_rms 0.076
_refine_ls_abs_structure_details 'Flack H D (1983), Acta Cryst. A39, 876-881'
_refine_ls_abs_structure_Flack -0.018(8)
_refine_ls_extinction_method none
_refine_ls_goodness_of_fit_ref 0.867
_refine_ls_hydrogen_treatment constr
_refine_ls_matrix_type full
_refine_ls_number_parameters 199
_refine_ls_number_reflns 3543
_refine_ls_number_restraints 0
_refine_ls_restrained_S_all 0.867
_refine_ls_R_factor_all 0.0537
_refine_ls_R_factor_gt 0.0353
_refine_ls_shift/su_max 0.002
_refine_ls_shift/su_mean 0.000
_refine_ls_structure_factor_coef Fsqd
_refine_ls_weighting_details 'calc w=1/[\s^2^(Fo^2^)+(0.0107P)^2^+0.0000P] where P=(Fo^2^+2Fc^2^)/3'
_refine_ls_weighting_scheme calc
_refine_ls_wR_factor_gt 0.0702
_refine_ls_wR_factor_ref 0.0734
_reflns_number_gt 2525
_reflns_number_total 3543
_reflns_threshold_expression >2sigma(I)
_cod_data_source_file jo801021f-file001.cif
_cod_data_source_block cd27390
_cod_depositor_comments
;
The following automatic conversions were performed:
'_symmetry_cell_setting' value 'Orthorhombic' changed to 'orthorhombic'
according to '/home/saulius/struct/CIF-dictionaries/cif_core.dic'
dictionary named 'cif_core.dic' version 2.4.1 from 2010-06-29.

Automatic conversion script
Id: cif_fix_enum 1527 2010-12-29 10:47:43Z saulius 
;
_cod_database_code 4023644

loop_
_symmetry_equiv_pos_as_xyz
'x, y, z'
'-x+1/2, -y, z+1/2'
'-x, y+1/2, -z+1/2'
'x+1/2, -y+1/2, -z'

loop_
_atom_site_label
_atom_site_type_symbol
_atom_site_fract_x
_atom_site_fract_y
_atom_site_fract_z
_atom_site_U_iso_or_equiv
_atom_site_adp_type
_atom_site_occupancy
_atom_site_symmetry_multiplicity
_atom_site_calc_flag
_atom_site_refinement_flags
_atom_site_disorder_assembly
_atom_site_disorder_group
Br1 Br 0.09853(4) 0.79564(3) 0.01336(2) 0.08573(15) Uani 1 1 d . . .
Cl1 Cl 0.81284(9) 0.99849(6) 0.53897(5) 0.0698(2) Uani 1 1 d . . .
O1 O 0.7729(2) 0.61101(14) 0.48771(15) 0.0652(5) Uani 1 1 d . . .
O2 O 0.63985(19) 0.74340(14) 0.54774(12) 0.0522(5) Uani 1 1 d . . .
C1 C 0.7030(3) 0.80720(19) 0.47802(17) 0.0482(6) Uani 1 1 d . . .
H1 H 0.8186 0.7969 0.4698 0.058 Uiso 1 1 calc R . .
C2 C 0.6620(3) 0.91925(19) 0.49128(19) 0.0525(6) Uani 1 1 d . . .
H2 H 0.5618 0.9259 0.5255 0.063 Uiso 1 1 calc R . .
C3 C 0.6285(3) 0.9285(2) 0.39006(18) 0.0536(7) Uani 1 1 d . . .
H3A H 0.5293 0.9636 0.3756 0.064 Uiso 1 1 calc R . .
H3B H 0.7178 0.9554 0.3554 0.064 Uiso 1 1 calc R . .
C4 C 0.6155(3) 0.81365(19) 0.38837(16) 0.0476(6) Uani 1 1 d . . .
C5 C 0.5434(3) 0.7436(2) 0.33867(17) 0.0498(6) Uani 1 1 d . . .
H5 H 0.5556 0.6764 0.3578 0.060 Uiso 1 1 calc R . .
C6 C 0.4465(3) 0.7587(2) 0.25715(17) 0.0469(6) Uani 1 1 d . . .
C7 C 0.4434(3) 0.8477(2) 0.20733(17) 0.0541(7) Uani 1 1 d . . .
H7 H 0.5105 0.9012 0.2239 0.065 Uiso 1 1 calc R . .
C8 C 0.3440(3) 0.8596(2) 0.13402(17) 0.0555(7) Uani 1 1 d . . .
H8 H 0.3440 0.9203 0.1014 0.067 Uiso 1 1 calc R . .
C9 C 0.2455(3) 0.7811(2) 0.10980(17) 0.0524(7) Uani 1 1 d . . .
C10 C 0.2470(3) 0.6911(2) 0.1555(2) 0.0607(7) Uani 1 1 d . . .
H10 H 0.1808 0.6377 0.1376 0.073 Uiso 1 1 calc R . .
C11 C 0.3477(4) 0.6800(2) 0.22857(19) 0.0592(7) Uani 1 1 d . . .
H11 H 0.3494 0.6182 0.2595 0.071 Uiso 1 1 calc R . .
C12 C 0.6915(3) 0.6460(2) 0.54675(18) 0.0499(7) Uani 1 1 d . . .
C13 C 0.6325(3) 0.5876(2) 0.62654(18) 0.0554(7) Uani 1 1 d . . .
C14 C 0.6822(4) 0.4871(2) 0.6339(2) 0.0708(8) Uani 1 1 d . . .
H14 H 0.7466 0.4582 0.5894 0.085 Uiso 1 1 calc R . .
C15 C 0.6357(5) 0.4300(3) 0.7076(3) 0.0981(13) Uani 1 1 d . . .
H15 H 0.6707 0.3630 0.7137 0.118 Uiso 1 1 calc R . .
C16 C 0.5383(6) 0.4720(4) 0.7714(3) 0.1051(15) Uani 1 1 d . . .
H16 H 0.5051 0.4326 0.8201 0.126 Uiso 1 1 calc R . .
C17 C 0.4892(5) 0.5703(4) 0.7650(2) 0.0891(12) Uani 1 1 d . . .
H17 H 0.4237 0.5982 0.8095 0.107 Uiso 1 1 calc R . .
C18 C 0.5366(4) 0.6288(3) 0.69230(19) 0.0657(8) Uani 1 1 d . . .
H18 H 0.5034 0.6964 0.6879 0.079 Uiso 1 1 calc R . .

loop_
_atom_site_aniso_label
_atom_site_aniso_U_11
_atom_site_aniso_U_22
_atom_site_aniso_U_33
_atom_site_aniso_U_23
_atom_site_aniso_U_13
_atom_site_aniso_U_12
Br1 0.0896(2) 0.0976(3) 0.0700(2) 0.00387(18) -0.03053(18) -0.01337(18)
Cl1 0.0732(5) 0.0700(5) 0.0663(5) -0.0063(4) -0.0131(4) -0.0180(4)
O1 0.0659(12) 0.0691(13) 0.0606(12) 0.0050(11) 0.0113(11) 0.0077(9)
O2 0.0522(11) 0.0602(11) 0.0441(9) 0.0062(8) 0.0037(7) 0.0010(9)
C1 0.0429(13) 0.0598(15) 0.0420(13) 0.0010(13) 0.0024(11) -0.0043(11)
C2 0.0505(14) 0.0557(14) 0.0511(15) -0.0033(13) -0.0012(12) -0.0054(11)
C3 0.0549(17) 0.0538(16) 0.0522(16) 0.0024(13) -0.0052(13) -0.0007(12)
C4 0.0483(14) 0.0554(16) 0.0391(12) 0.0016(11) 0.0057(11) 0.0026(12)
C5 0.0571(15) 0.0486(14) 0.0436(14) 0.0013(12) 0.0044(12) 0.0016(12)
C6 0.0499(14) 0.0482(15) 0.0425(13) -0.0080(12) 0.0032(11) 0.0000(11)
C7 0.0582(17) 0.0602(17) 0.0439(15) 0.0011(13) 0.0014(12) -0.0140(14)
C8 0.0597(17) 0.0614(17) 0.0455(15) 0.0033(13) 0.0051(12) -0.0074(14)
C9 0.0544(15) 0.0598(18) 0.0430(14) -0.0059(13) 0.0006(11) -0.0002(13)
C10 0.0711(19) 0.0514(17) 0.0596(17) -0.0107(14) -0.0074(14) -0.0109(14)
C11 0.079(2) 0.0444(15) 0.0547(16) -0.0026(12) -0.0064(14) -0.0006(13)
C12 0.0398(14) 0.0628(19) 0.0471(16) 0.0031(14) -0.0069(12) -0.0030(13)
C13 0.0528(17) 0.0687(19) 0.0446(15) 0.0082(13) -0.0130(12) -0.0144(13)
C14 0.080(2) 0.066(2) 0.0672(19) 0.0089(17) -0.0141(16) -0.0154(17)
C15 0.126(4) 0.083(2) 0.085(3) 0.028(2) -0.027(3) -0.030(2)
C16 0.141(4) 0.118(4) 0.056(2) 0.023(2) -0.014(2) -0.060(3)
C17 0.101(3) 0.123(3) 0.0432(17) -0.003(2) 0.0017(17) -0.045(2)
C18 0.0631(18) 0.087(2) 0.0472(16) -0.0017(16) -0.0023(14) -0.0166(16)

loop_
_atom_type_symbol
_atom_type_description
_atom_type_scat_dispersion_real
_atom_type_scat_dispersion_imag
_atom_type_scat_source
C C 0.0033 0.0016 'International Tables Vol C Tables 4.2.6.8 and 6.1.1.4'
H H 0.0000 0.0000 'International Tables Vol C Tables 4.2.6.8 and 6.1.1.4'
O O 0.0106 0.0060 'International Tables Vol C Tables 4.2.6.8 and 6.1.1.4'
Cl Cl 0.1484 0.1585 'International Tables Vol C Tables 4.2.6.8 and 6.1.1.4'
Br Br -0.2901 2.4595 'International Tables Vol C Tables 4.2.6.8 and 6.1.1.4'

loop_
_geom_angle_atom_site_label_1
_geom_angle_atom_site_label_2
_geom_angle_atom_site_label_3
_geom_angle
_geom_angle_site_symmetry_1
_geom_angle_site_symmetry_3
_geom_angle_publ_flag
C12 O2 C1 115.4(2) . . ?
O2 C1 C4 119.26(19) . . ?
O2 C1 C2 112.9(2) . . ?
C4 C1 C2 87.21(19) . . ?
O2 C1 H1 111.7 . . ?
C4 C1 H1 111.7 . . ?
C2 C1 H1 111.7 . . ?
C1 C2 C3 89.5(2) . . ?
C1 C2 Cl1 117.19(19) . . ?
C3 C2 Cl1 118.2(2) . . ?
C1 C2 H2 110.2 . . ?
C3 C2 H2 110.2 . . ?
Cl1 C2 H2 110.2 . . ?
C4 C3 C2 87.2(2) . . ?
C4 C3 H3A 114.1 . . ?
C2 C3 H3A 114.1 . . ?
C4 C3 H3B 114.1 . . ?
C2 C3 H3B 114.1 . . ?
H3A C3 H3B 111.3 . . ?
C5 C4 C3 137.3(2) . . ?
C5 C4 C1 131.8(2) . . ?
C3 C4 C1 90.38(19) . . ?
C4 C5 C6 128.0(3) . . ?
C4 C5 H5 116.0 . . ?
C6 C5 H5 116.0 . . ?
C7 C6 C11 117.0(2) . . ?
C7 C6 C5 124.4(2) . . ?
C11 C6 C5 118.5(2) . . ?
C8 C7 C6 122.0(2) . . ?
C8 C7 H7 119.0 . . ?
C6 C7 H7 119.0 . . ?
C9 C8 C7 118.9(3) . . ?
C9 C8 H8 120.5 . . ?
C7 C8 H8 120.5 . . ?
C10 C9 C8 121.2(2) . . ?
C10 C9 Br1 118.0(2) . . ?
C8 C9 Br1 120.8(2) . . ?
C9 C10 C11 119.3(3) . . ?
C9 C10 H10 120.4 . . ?
C11 C10 H10 120.4 . . ?
C10 C11 C6 121.5(3) . . ?
C10 C11 H11 119.2 . . ?
C6 C11 H11 119.2 . . ?
O1 C12 O2 123.5(2) . . ?
O1 C12 C13 124.7(3) . . ?
O2 C12 C13 111.8(2) . . ?
C18 C13 C14 119.5(3) . . ?
C18 C13 C12 123.6(3) . . ?
C14 C13 C12 116.8(3) . . ?
C15 C14 C13 119.6(4) . . ?
C15 C14 H14 120.2 . . ?
C13 C14 H14 120.2 . . ?
C16 C15 C14 119.9(4) . . ?
C16 C15 H15 120.1 . . ?
C14 C15 H15 120.1 . . ?
C17 C16 C15 121.0(4) . . ?
C17 C16 H16 119.5 . . ?
C15 C16 H16 119.5 . . ?
C16 C17 C18 119.8(4) . . ?
C16 C17 H17 120.1 . . ?
C18 C17 H17 120.1 . . ?
C13 C18 C17 120.2(4) . . ?
C13 C18 H18 119.9 . . ?
C17 C18 H18 119.9 . . ?

loop_
_geom_bond_atom_site_label_1
_geom_bond_atom_site_label_2
_geom_bond_distance
_geom_bond_site_symmetry_2
_geom_bond_publ_flag
Br1 C9 1.891(2) . ?
Cl1 C2 1.777(3) . ?
O1 C12 1.197(3) . ?
O2 C12 1.348(3) . ?
O2 C1 1.429(3) . ?
C1 C4 1.517(4) . ?
C1 C2 1.521(4) . ?
C1 H1 0.9800 . ?
C2 C3 1.530(4) . ?
C2 H2 0.9800 . ?
C3 C4 1.509(4) . ?
C3 H3A 0.9700 . ?
C3 H3B 0.9700 . ?
C4 C5 1.322(4) . ?
C5 C6 1.466(4) . ?
C5 H5 0.9300 . ?
C6 C7 1.380(4) . ?
C6 C11 1.386(4) . ?
C7 C8 1.374(4) . ?
C7 H7 0.9300 . ?
C8 C9 1.365(4) . ?
C8 H8 0.9300 . ?
C9 C10 1.360(4) . ?
C10 C11 1.377(4) . ?
C10 H10 0.9300 . ?
C11 H11 0.9300 . ?
C12 C13 1.491(4) . ?
C13 C18 1.370(4) . ?
C13 C14 1.386(4) . ?
C14 C15 1.379(5) . ?
C14 H14 0.9300 . ?
C15 C16 1.361(6) . ?
C15 H15 0.9300 . ?
C16 C17 1.355(7) . ?
C16 H16 0.9300 . ?
C17 C18 1.380(5) . ?
C17 H17 0.9300 . ?
C18 H18 0.9300 . ?

loop_
_geom_hbond_atom_site_label_D
_geom_hbond_atom_site_label_H
_geom_hbond_atom_site_label_A
_geom_hbond_distance_DH
_geom_hbond_distance_HA
_geom_hbond_distance_DA
_geom_hbond_angle_DHA
_geom_hbond_site_symmetry_A
C14 H14 Br1 0.93 2.92 3.793(4) 157.1 3_645

loop_
_geom_torsion_atom_site_label_1
_geom_torsion_atom_site_label_2
_geom_torsion_atom_site_label_3
_geom_torsion_atom_site_label_4
_geom_torsion
_geom_torsion_site_symmetry_1
_geom_torsion_site_symmetry_2
_geom_torsion_site_symmetry_3
_geom_torsion_site_symmetry_4
_geom_torsion_publ_flag
C12 O2 C1 C4 89.0(3) . . . . ?
C12 O2 C1 C2 -170.8(2) . . . . ?
O2 C1 C2 C3 -138.6(2) . . . . ?
C4 C1 C2 C3 -17.9(2) . . . . ?
O2 C1 C2 Cl1 99.6(2) . . . . ?
C4 C1 C2 Cl1 -139.67(19) . . . . ?
C1 C2 C3 C4 18.03(19) . . . . ?
Cl1 C2 C3 C4 138.91(19) . . . . ?
C2 C3 C4 C5 154.3(3) . . . . ?
C2 C3 C4 C1 -18.1(2) . . . . ?
O2 C1 C4 C5 -40.1(4) . . . . ?
C2 C1 C4 C5 -154.8(3) . . . . ?
O2 C1 C4 C3 133.0(2) . . . . ?
C2 C1 C4 C3 18.2(2) . . . . ?
C3 C4 C5 C6 3.1(5) . . . . ?
C1 C4 C5 C6 172.8(2) . . . . ?
C4 C5 C6 C7 14.9(4) . . . . ?
C4 C5 C6 C11 -163.3(3) . . . . ?
C11 C6 C7 C8 1.7(4) . . . . ?
C5 C6 C7 C8 -176.6(3) . . . . ?
C6 C7 C8 C9 0.0(4) . . . . ?
C7 C8 C9 C10 -1.6(4) . . . . ?
C7 C8 C9 Br1 176.8(2) . . . . ?
C8 C9 C10 C11 1.3(4) . . . . ?
Br1 C9 C10 C11 -177.1(2) . . . . ?
C9 C10 C11 C6 0.6(4) . . . . ?
C7 C6 C11 C10 -2.0(4) . . . . ?
C5 C6 C11 C10 176.4(3) . . . . ?
C1 O2 C12 O1 -6.6(3) . . . . ?
C1 O2 C12 C13 174.51(19) . . . . ?
O1 C12 C13 C18 -178.6(3) . . . . ?
O2 C12 C13 C18 0.3(4) . . . . ?
O1 C12 C13 C14 2.9(4) . . . . ?
O2 C12 C13 C14 -178.2(2) . . . . ?
C18 C13 C14 C15 -0.5(4) . . . . ?
C12 C13 C14 C15 178.0(3) . . . . ?
C13 C14 C15 C16 1.6(5) . . . . ?
C14 C15 C16 C17 -1.7(6) . . . . ?
C15 C16 C17 C18 0.7(6) . . . . ?
C14 C13 C18 C17 -0.4(4) . . . . ?
C12 C13 C18 C17 -178.9(2) . . . . ?
C16 C17 C18 C13 0.3(5) . . . . ?

loop_
_cod_related_entry_id
_cod_related_entry_database
_cod_related_entry_code
1 ChemSpider 30658735
